data_7129732
loop_
_publ_author_name
'Shmalko, Akim'
'Cendoya, Paula'
'Anufriev, Sergey A.'
'Suponitsky, Kyrill'
'Gabel, Detlef'
'Sivaev, Igor B.'

_publ_section_title
;
 New approaches to functionalization of the 1-carba-closo-decaborate anion
;
_journal_name_full 'Chemical Communications'
_journal_paper_doi 10.1039/D1CC06395B
_journal_year 2022
_chemical_absolute_configuration unk
_chemical_formula_moiety 'C5 H17 B9 O2'
_chemical_formula_sum 'C5 H17 B9 O2'
_chemical_formula_weight 206.47
_space_group_crystal_system monoclinic
_space_group_IT_number 4
_space_group_name_Hall 'P 2yb'
_space_group_name_H-M_alt 'P 1 21 1'
_atom_sites_solution_hydrogens mixed
_atom_sites_solution_primary direct
_atom_sites_solution_secondary difmap
_audit_creation_method SHELXL-2014/6
_audit_update_record
;
2022-01-17 deposited with the CCDC.	2022-02-08 downloaded from the CCDC.
;
_cell_angle_alpha 90
_cell_angle_beta 105.101(2)
_cell_angle_gamma 90
_cell_formula_units_Z 2
_cell_length_a 7.2900(4)
_cell_length_b 7.6626(5)
_cell_length_c 11.0968(7)
_cell_measurement_reflns_used 3969
_cell_measurement_temperature 120(2)
_cell_measurement_theta_max 27.10
_cell_measurement_theta_min 2.89
_cell_volume 598.47(6)
_computing_cell_refinement 'SAINT (Bruker, 2014)'
_computing_data_collection 'APEX (Bruker, 2014)'
_computing_data_reduction 'SAINT (Bruker, 2014)'
_computing_molecular_graphics 'SHELXL-2014/6 (Sheldrick, 2014)'
_computing_publication_material 'SHELXL-2014/6 (Sheldrick, 2014) and PLATON (Spek, 2015)'
_computing_structure_refinement 'SHELXL-2014/6 (Sheldrick, 2014)'
_computing_structure_solution 'SHELXL-2014/6 (Sheldrick, 2014)'
_diffrn_ambient_temperature 120(2)
_diffrn_measured_fraction_theta_full 0.998
_diffrn_measured_fraction_theta_max 0.996
_diffrn_measurement_device_type 'Bruker APEX-II CCD'
_diffrn_measurement_method '\f and \w scans'
_diffrn_radiation_type MoK\a
_diffrn_radiation_wavelength 0.71073
_diffrn_reflns_av_R_equivalents 0.0390
_diffrn_reflns_av_unetI/netI 0.0488
_diffrn_reflns_Laue_measured_fraction_full 0.998
_diffrn_reflns_Laue_measured_fraction_max 0.996
_diffrn_reflns_limit_h_max 9
_diffrn_reflns_limit_h_min -9
_diffrn_reflns_limit_k_max 9
_diffrn_reflns_limit_k_min -9
_diffrn_reflns_limit_l_max 14
_diffrn_reflns_limit_l_min -14
_diffrn_reflns_number 5218
_diffrn_reflns_point_group_measured_fraction_full 0.934
_diffrn_reflns_point_group_measured_fraction_max 0.923
_diffrn_reflns_theta_full 25.242
_diffrn_reflns_theta_max 27.158
_diffrn_reflns_theta_min 1.901
_diffrn_source 'sealed tube'
_exptl_absorpt_coefficient_mu 0.064
_exptl_absorpt_correction_type none
_exptl_crystal_colour colorless
_exptl_crystal_density_diffrn 1.146
_exptl_crystal_description prizm
_exptl_crystal_F_000 216
_exptl_crystal_size_max 0.32
_exptl_crystal_size_mid 0.26
_exptl_crystal_size_min 0.18
_refine_diff_density_max 0.281
_refine_diff_density_min -0.197
_refine_diff_density_rms 0.073
_refine_ls_abs_structure_details
;
 Flack x determined using 951 quotients [(I+)-(I-)]/[(I+)+(I-)]
 (Parsons, Flack and Wagner, Acta Cryst. B69 (2013) 249-259).
;
_refine_ls_abs_structure_Flack -0.6(5)
_refine_ls_extinction_method none
_refine_ls_goodness_of_fit_ref 1.038
_refine_ls_hydrogen_treatment mixed
_refine_ls_matrix_type full
_refine_ls_number_parameters 181
_refine_ls_number_reflns 2456
_refine_ls_number_restraints 1
_refine_ls_restrained_S_all 1.038
_refine_ls_R_factor_all 0.0398
_refine_ls_R_factor_gt 0.0373
_refine_ls_shift/su_max 0.000
_refine_ls_shift/su_mean 0.000
_refine_ls_structure_factor_coef Fsqd
_refine_ls_weighting_details 'w=1/[\s^2^(Fo^2^)+(0.0530P)^2^+0.0591P] where P=(Fo^2^+2Fc^2^)/3'
_refine_ls_weighting_scheme calc
_refine_ls_wR_factor_gt 0.0906
_refine_ls_wR_factor_ref 0.0931
_reflns_Friedel_coverage 0.722
_reflns_Friedel_fraction_full 0.859
_reflns_Friedel_fraction_max 0.838
_reflns_number_gt 2340
_reflns_number_total 2456
_reflns_threshold_expression 'I > 2\s(I)'
_cod_data_source_file d1cc06395b2.cif
_cod_data_source_block siv51
_cod_original_sg_symbol_H-M 'P 21'
_cod_database_code 7129732
_shelx_space_group_comment
;
The symmetry employed for this shelxl refinement is uniquely defined
by the following loop, which should always be used as a source of
symmetry information in preference to the above space-group names.
They are only intended as comments.
;
_shelxl_version_number 2014/6

loop_
_space_group_symop_operation_xyz
'x, y, z'
'-x, y+1/2, -z'

loop_
_atom_site_label
_atom_site_type_symbol
_atom_site_fract_x
_atom_site_fract_y
_atom_site_fract_z
_atom_site_U_iso_or_equiv
_atom_site_adp_type
_atom_site_occupancy
_atom_site_site_symmetry_order
_atom_site_calc_flag
_atom_site_refinement_flags_posn
_atom_site_refinement_flags_adp
_atom_site_refinement_flags_occupancy
_atom_site_disorder_assembly
_atom_site_disorder_group
C1 C 0.1159(3) 0.6094(3) 0.45391(18) 0.0237(4) Uani 1 1 d . . . . .
B2 B 0.3068(3) 0.6010(3) 0.4083(2) 0.0198(4) Uani 1 1 d . . . . .
B3 B 0.0833(3) 0.4825(3) 0.3360(2) 0.0201(4) Uani 1 1 d . . . . .
B4 B -0.0527(3) 0.6831(3) 0.3422(2) 0.0236(5) Uani 1 1 d . . . . .
B5 B 0.1715(3) 0.7997(3) 0.4149(2) 0.0246(5) Uani 1 1 d . . . . .
B6 B 0.2382(3) 0.5551(3) 0.2439(2) 0.0166(4) Uani 1 1 d . . . . .
B7 B -0.0129(3) 0.6096(3) 0.1955(2) 0.0201(4) Uani 1 1 d . . . . .
B8 B 0.0482(3) 0.8340(3) 0.2515(2) 0.0224(5) Uani 1 1 d . . . . .
B9 B 0.3029(3) 0.7770(3) 0.2978(2) 0.0216(4) Uani 1 1 d . . . . .
B10 B 0.1570(3) 0.7309(3) 0.1540(2) 0.0212(5) Uani 1 1 d . . . . .
O1 O 0.35259(18) 0.41940(17) 0.19709(11) 0.0171(3) Uani 1 1 d . . . . .
O2 O 0.5378(2) 0.14917(17) 0.10167(13) 0.0228(3) Uani 1 1 d . . . . .
C2 C 0.4223(3) 0.2603(3) 0.27226(18) 0.0223(4) Uani 1 1 d . . . . .
H2A H 0.3208 0.1710 0.2584 0.027 Uiso 1 1 calc R U . . .
H2B H 0.4612 0.2894 0.3623 0.027 Uiso 1 1 calc R U . . .
C3 C 0.5894(3) 0.1925(3) 0.23059(18) 0.0223(4) Uani 1 1 d . . . . .
H3A H 0.6905 0.2823 0.2464 0.027 Uiso 1 1 calc R U . . .
H3B H 0.6409 0.0876 0.2800 0.027 Uiso 1 1 calc R U . . .
C4 C 0.4692(3) 0.3014(3) 0.02932(18) 0.0224(4) Uani 1 1 d . . . . .
H4A H 0.4363 0.2711 -0.0605 0.027 Uiso 1 1 calc R U . . .
H4B H 0.5707 0.3907 0.0446 0.027 Uiso 1 1 calc R U . . .
C5 C 0.2975(3) 0.3753(3) 0.06164(16) 0.0204(4) Uani 1 1 d . . . . .
H5A H 0.2533 0.4813 0.0114 0.025 Uiso 1 1 calc R U . . .
H5B H 0.1931 0.2887 0.0438 0.025 Uiso 1 1 calc R U . . .
H1 H 0.107(3) 0.572(4) 0.535(2) 0.030(7) Uiso 1 1 d . . . . .
H2 H 0.443(3) 0.553(3) 0.473(2) 0.025(6) Uiso 1 1 d . . . . .
H3 H 0.046(3) 0.345(3) 0.343(2) 0.025(6) Uiso 1 1 d . . . . .
H4 H -0.197(3) 0.699(3) 0.3565(19) 0.021(6) Uiso 1 1 d . . . . .
H5 H 0.198(3) 0.908(4) 0.479(2) 0.030(7) Uiso 1 1 d . . . . .
H7 H -0.128(4) 0.560(4) 0.126(2) 0.035(7) Uiso 1 1 d . . . . .
H8 H -0.022(4) 0.964(4) 0.224(2) 0.036(7) Uiso 1 1 d . . . . .
H9 H 0.433(4) 0.852(4) 0.307(2) 0.037(7) Uiso 1 1 d . . . . .
H10 H 0.172(3) 0.770(4) 0.062(2) 0.031(6) Uiso 1 1 d . . . . .

loop_
_atom_site_aniso_label
_atom_site_aniso_U_11
_atom_site_aniso_U_22
_atom_site_aniso_U_33
_atom_site_aniso_U_23
_atom_site_aniso_U_13
_atom_site_aniso_U_12
C1 0.0233(9) 0.0304(11) 0.0187(9) -0.0010(8) 0.0077(8) 0.0011(9)
B2 0.0200(10) 0.0204(10) 0.0177(10) -0.0039(8) 0.0028(8) 0.0002(9)
B3 0.0192(10) 0.0225(11) 0.0190(10) 0.0014(8) 0.0056(8) -0.0025(9)
B4 0.0189(10) 0.0276(12) 0.0248(11) -0.0013(9) 0.0067(8) 0.0004(9)
B5 0.0202(10) 0.0254(12) 0.0277(11) -0.0066(9) 0.0053(9) 0.0012(10)
B6 0.0153(9) 0.0157(9) 0.0190(10) -0.0006(8) 0.0045(8) -0.0009(8)
B7 0.0166(9) 0.0220(10) 0.0204(10) 0.0009(9) 0.0023(8) 0.0012(9)
B8 0.0185(10) 0.0185(11) 0.0301(12) 0.0008(9) 0.0060(9) 0.0033(9)
B9 0.0186(10) 0.0156(10) 0.0308(11) -0.0019(9) 0.0069(8) -0.0003(9)
B10 0.0212(10) 0.0188(10) 0.0242(11) 0.0055(8) 0.0071(8) 0.0037(9)
O1 0.0217(6) 0.0144(7) 0.0147(6) 0.0011(5) 0.0038(5) 0.0028(5)
O2 0.0281(7) 0.0174(7) 0.0241(7) -0.0013(5) 0.0090(6) 0.0029(6)
C2 0.0309(10) 0.0154(9) 0.0200(9) 0.0047(8) 0.0057(8) 0.0044(8)
C3 0.0229(9) 0.0182(10) 0.0241(10) 0.0014(8) 0.0028(7) 0.0019(8)
C4 0.0264(10) 0.0218(11) 0.0209(9) 0.0014(8) 0.0095(8) 0.0024(9)
C5 0.0224(9) 0.0245(10) 0.0133(8) -0.0020(8) 0.0028(7) -0.0001(8)

loop_
_atom_type_symbol
_atom_type_description
_atom_type_scat_dispersion_real
_atom_type_scat_dispersion_imag
_atom_type_scat_source
C C 0.0033 0.0016 'International Tables Vol C Tables 4.2.6.8 and 6.1.1.4'
H H 0.0000 0.0000 'International Tables Vol C Tables 4.2.6.8 and 6.1.1.4'
B B 0.0013 0.0007 'International Tables Vol C Tables 4.2.6.8 and 6.1.1.4'
O O 0.0106 0.0060 'International Tables Vol C Tables 4.2.6.8 and 6.1.1.4'

loop_
_geom_angle_atom_site_label_1
_geom_angle_atom_site_label_2
_geom_angle_atom_site_label_3
_geom_angle
_geom_angle_site_symmetry_1
_geom_angle_site_symmetry_3
_geom_angle_publ_flag
B3 C1 B2 70.91(14) . . ?
B3 C1 B5 109.05(16) . . ?
B2 C1 B5 69.47(14) . . ?
B3 C1 B4 70.17(15) . . ?
B2 C1 B4 108.91(17) . . ?
B5 C1 B4 70.58(15) . . ?
B3 C1 H1 123.6(16) . . ?
B2 C1 H1 123.9(15) . . ?
B5 C1 H1 127.3(16) . . ?
B4 C1 H1 127.2(15) . . ?
C1 B2 B6 107.09(15) . . ?
C1 B2 B9 108.75(16) . . ?
B6 B2 B9 60.59(12) . . ?
C1 B2 B5 55.33(13) . . ?
B6 B2 B5 101.16(15) . . ?
B9 B2 B5 59.65(13) . . ?
C1 B2 B3 54.46(12) . . ?
B6 B2 B3 58.93(12) . . ?
B9 B2 B3 102.33(14) . . ?
B5 B2 B3 90.16(14) . . ?
C1 B2 H2 120.5(12) . . ?
B6 B2 H2 123.4(13) . . ?
B9 B2 H2 121.9(13) . . ?
B5 B2 H2 130.0(13) . . ?
B3 B2 H2 130.3(13) . . ?
C1 B3 B6 107.23(16) . . ?
C1 B3 B7 108.57(17) . . ?
B6 B3 B7 60.38(12) . . ?
C1 B3 B4 55.08(12) . . ?
B6 B3 B4 100.80(16) . . ?
B7 B3 B4 59.54(13) . . ?
C1 B3 B2 54.63(12) . . ?
B6 B3 B2 58.92(12) . . ?
B7 B3 B2 102.02(15) . . ?
B4 B3 B2 89.75(15) . . ?
C1 B3 H3 120.8(13) . . ?
B6 B3 H3 122.8(13) . . ?
B7 B3 H3 122.0(12) . . ?
B4 B3 H3 130.9(12) . . ?
B2 B3 H3 130.1(12) . . ?
C1 B4 B8 108.32(16) . . ?
C1 B4 B7 108.33(17) . . ?
B8 B4 B7 61.09(13) . . ?
C1 B4 B3 54.76(13) . . ?
B8 B4 B3 102.22(15) . . ?
B7 B4 B3 59.59(13) . . ?
C1 B4 B5 54.70(13) . . ?
B8 B4 B5 59.61(13) . . ?
B7 B4 B5 102.19(15) . . ?
B3 B4 B5 89.80(14) . . ?
C1 B4 H4 119.5(11) . . ?
B8 B4 H4 123.0(12) . . ?
B7 B4 H4 122.7(11) . . ?
B3 B4 H4 129.6(13) . . ?
B5 B4 H4 130.2(12) . . ?
C1 B5 B9 108.92(16) . . ?
C1 B5 B8 107.84(17) . . ?
B9 B5 B8 61.05(13) . . ?
C1 B5 B2 55.21(13) . . ?
B9 B5 B2 59.96(12) . . ?
B8 B5 B2 102.25(15) . . ?
C1 B5 B4 54.73(13) . . ?
B9 B5 B4 102.29(15) . . ?
B8 B5 B4 59.04(13) . . ?
B2 B5 B4 90.29(15) . . ?
C1 B5 H5 122.7(14) . . ?
B9 B5 H5 120.5(14) . . ?
B8 B5 H5 120.1(14) . . ?
B2 B5 H5 131.5(14) . . ?
B4 B5 H5 130.3(13) . . ?
O1 B6 B10 119.15(16) . . ?
O1 B6 B2 116.90(16) . . ?
B10 B6 B2 113.92(16) . . ?
O1 B6 B3 117.93(17) . . ?
B10 B6 B3 114.03(16) . . ?
B2 B6 B3 62.15(12) . . ?
O1 B6 B7 131.47(16) . . ?
B10 B6 B7 58.07(13) . . ?
B2 B6 B7 104.31(14) . . ?
B3 B6 B7 60.34(12) . . ?
O1 B6 B9 129.59(16) . . ?
B10 B6 B9 58.06(13) . . ?
B2 B6 B9 60.27(12) . . ?
B3 B6 B9 104.42(15) . . ?
B7 B6 B9 92.13(15) . . ?
B10 B7 B4 111.71(17) . . ?
B10 B7 B3 112.25(15) . . ?
B4 B7 B3 60.87(13) . . ?
B10 B7 B6 57.20(12) . . ?
B4 B7 B6 100.97(14) . . ?
B3 B7 B6 59.28(12) . . ?
B10 B7 B8 56.87(13) . . ?
B4 B7 B8 59.31(14) . . ?
B3 B7 B8 101.87(15) . . ?
B6 B7 B8 88.76(14) . . ?
B10 B7 H7 119.8(15) . . ?
B4 B7 H7 119.1(14) . . ?
B3 B7 H7 119.3(16) . . ?
B6 B7 H7 133.0(15) . . ?
B8 B7 H7 131.5(16) . . ?
B10 B8 B4 112.52(17) . . ?
B10 B8 B5 112.15(16) . . ?
B4 B8 B5 61.35(13) . . ?
B10 B8 B7 57.47(13) . . ?
B4 B8 B7 59.60(13) . . ?
B5 B8 B7 102.37(16) . . ?
B10 B8 B9 57.54(12) . . ?
B4 B8 B9 102.64(16) . . ?
B5 B8 B9 59.24(13) . . ?
B7 B8 B9 90.61(14) . . ?
B10 B8 H8 119.5(14) . . ?
B4 B8 H8 119.8(14) . . ?
B5 B8 H8 118.1(14) . . ?
B7 B8 H8 133.0(14) . . ?
B9 B8 H8 129.6(14) . . ?
B10 B9 B5 111.88(16) . . ?
B10 B9 B2 111.92(16) . . ?
B5 B9 B2 60.39(13) . . ?
B10 B9 B6 57.02(12) . . ?
B5 B9 B6 100.66(15) . . ?
B2 B9 B6 59.14(12) . . ?
B10 B9 B8 56.78(13) . . ?
B5 B9 B8 59.71(12) . . ?
B2 B9 B8 101.61(15) . . ?
B6 B9 B8 88.49(14) . . ?
B10 B9 H9 120.9(14) . . ?
B5 B9 H9 119.3(14) . . ?
B2 B9 H9 117.7(14) . . ?
B6 B9 H9 131.8(15) . . ?
B8 B9 H9 133.6(15) . . ?
B6 B10 B8 98.34(16) . . ?
B6 B10 B7 64.73(13) . . ?
B8 B10 B7 65.66(14) . . ?
B6 B10 B9 64.91(14) . . ?
B8 B10 B9 65.68(14) . . ?
B7 B10 B9 100.34(15) . . ?
B6 B10 H10 131.6(15) . . ?
B8 B10 H10 130.0(15) . . ?
B7 B10 H10 131.1(14) . . ?
B9 B10 H10 128.5(14) . . ?
C5 O1 C2 110.01(14) . . ?
C5 O1 B6 118.42(14) . . ?
C2 O1 B6 120.70(14) . . ?
C3 O2 C4 109.69(14) . . ?
O1 C2 C3 107.23(15) . . ?
O1 C2 H2A 110.3 . . ?
C3 C2 H2A 110.3 . . ?
O1 C2 H2B 110.3 . . ?
C3 C2 H2B 110.3 . . ?
H2A C2 H2B 108.5 . . ?
O2 C3 C2 111.53(15) . . ?
O2 C3 H3A 109.3 . . ?
C2 C3 H3A 109.3 . . ?
O2 C3 H3B 109.3 . . ?
C2 C3 H3B 109.3 . . ?
H3A C3 H3B 108.0 . . ?
O2 C4 C5 111.43(16) . . ?
O2 C4 H4A 109.3 . . ?
C5 C4 H4A 109.3 . . ?
O2 C4 H4B 109.3 . . ?
C5 C4 H4B 109.3 . . ?
H4A C4 H4B 108.0 . . ?
O1 C5 C4 107.72(14) . . ?
O1 C5 H5A 110.2 . . ?
C4 C5 H5A 110.2 . . ?
O1 C5 H5B 110.2 . . ?
C4 C5 H5B 110.2 . . ?
H5A C5 H5B 108.5 . . ?

loop_
_geom_bond_atom_site_label_1
_geom_bond_atom_site_label_2
_geom_bond_distance
_geom_bond_site_symmetry_2
_geom_bond_publ_flag
C1 B3 1.598(3) . ?
C1 B2 1.601(3) . ?
C1 B5 1.603(3) . ?
C1 B4 1.604(3) . ?
C1 H1 0.96(2) . ?
B2 B6 1.797(3) . ?
B2 B9 1.818(3) . ?
B2 B5 1.826(3) . ?
B2 B3 1.855(3) . ?
B2 H2 1.12(2) . ?
B3 B6 1.797(3) . ?
B3 B7 1.817(3) . ?
B3 B4 1.840(4) . ?
B3 H3 1.09(3) . ?
B4 B8 1.810(3) . ?
B4 B7 1.816(3) . ?
B4 B5 1.853(3) . ?
B4 H4 1.11(2) . ?
B5 B9 1.812(3) . ?
B5 B8 1.821(3) . ?
B5 H5 1.07(3) . ?
B6 O1 1.507(3) . ?
B6 B10 1.689(3) . ?
B6 B7 1.817(3) . ?
B6 B9 1.824(3) . ?
B7 B10 1.705(3) . ?
B7 B8 1.843(3) . ?
B7 H7 1.05(3) . ?
B8 B10 1.694(3) . ?
B8 B9 1.845(3) . ?
B8 H8 1.13(3) . ?
B9 B10 1.709(3) . ?
B9 H9 1.09(3) . ?
B10 H10 1.09(2) . ?
O1 C5 1.490(2) . ?
O1 C2 1.490(2) . ?
O2 C3 1.421(2) . ?
O2 C4 1.430(2) . ?
C2 C3 1.504(3) . ?
C2 H2A 0.9900 . ?
C2 H2B 0.9900 . ?
C3 H3A 0.9900 . ?
C3 H3B 0.9900 . ?
C4 C5 1.500(3) . ?
C4 H4A 0.9900 . ?
C4 H4B 0.9900 . ?
C5 H5A 0.9900 . ?
C5 H5B 0.9900 . ?

loop_
_geom_torsion_atom_site_label_1
_geom_torsion_atom_site_label_2
_geom_torsion_atom_site_label_3
_geom_torsion_atom_site_label_4
_geom_torsion
_geom_torsion_site_symmetry_1
_geom_torsion_site_symmetry_2
_geom_torsion_site_symmetry_3
_geom_torsion_site_symmetry_4
_geom_torsion_publ_flag
B3 C1 B2 B6 27.97(16) . . . . ?
B5 C1 B2 B6 -91.92(17) . . . . ?
B4 C1 B2 B6 -32.2(2) . . . . ?
B3 C1 B2 B9 91.98(16) . . . . ?
B5 C1 B2 B9 -27.91(16) . . . . ?
B4 C1 B2 B9 31.8(2) . . . . ?
B3 C1 B2 B5 119.89(16) . . . . ?
B4 C1 B2 B5 59.76(18) . . . . ?
B5 C1 B2 B3 -119.89(16) . . . . ?
B4 C1 B2 B3 -60.13(17) . . . . ?
B2 C1 B3 B6 -27.99(16) . . . . ?
B5 C1 B3 B6 31.2(2) . . . . ?
B4 C1 B3 B6 91.30(17) . . . . ?
B2 C1 B3 B7 -91.77(17) . . . . ?
B5 C1 B3 B7 -32.6(2) . . . . ?
B4 C1 B3 B7 27.52(16) . . . . ?
B2 C1 B3 B4 -119.29(17) . . . . ?
B5 C1 B3 B4 -60.10(16) . . . . ?
B5 C1 B3 B2 59.20(15) . . . . ?
B4 C1 B3 B2 119.29(17) . . . . ?
B6 B2 B3 C1 -148.44(18) . . . . ?
B9 B2 B3 C1 -104.38(18) . . . . ?
B5 B2 B3 C1 -45.48(14) . . . . ?
C1 B2 B3 B6 148.44(18) . . . . ?
B9 B2 B3 B6 44.06(14) . . . . ?
B5 B2 B3 B6 102.96(15) . . . . ?
C1 B2 B3 B7 104.37(17) . . . . ?
B6 B2 B3 B7 -44.07(14) . . . . ?
B9 B2 B3 B7 -0.01(18) . . . . ?
B5 B2 B3 B7 58.89(16) . . . . ?
C1 B2 B3 B4 45.65(14) . . . . ?
B6 B2 B3 B4 -102.79(15) . . . . ?
B9 B2 B3 B4 -58.73(16) . . . . ?
B5 B2 B3 B4 0.17(15) . . . . ?
B3 C1 B4 B8 -92.23(18) . . . . ?
B2 C1 B4 B8 -31.6(2) . . . . ?
B5 C1 B4 B8 27.44(16) . . . . ?
B3 C1 B4 B7 -27.49(17) . . . . ?
B2 C1 B4 B7 33.1(2) . . . . ?
B5 C1 B4 B7 92.18(17) . . . . ?
B2 C1 B4 B3 60.59(17) . . . . ?
B5 C1 B4 B3 119.67(15) . . . . ?
B3 C1 B4 B5 -119.67(15) . . . . ?
B2 C1 B4 B5 -59.08(17) . . . . ?
B6 B3 B4 C1 -103.57(16) . . . . ?
B7 B3 B4 C1 -149.46(18) . . . . ?
B2 B3 B4 C1 -45.33(13) . . . . ?
C1 B3 B4 B8 103.94(18) . . . . ?
B6 B3 B4 B8 0.37(18) . . . . ?
B7 B3 B4 B8 -45.52(14) . . . . ?
B2 B3 B4 B8 58.61(16) . . . . ?
C1 B3 B4 B7 149.46(18) . . . . ?
B6 B3 B4 B7 45.89(14) . . . . ?
B2 B3 B4 B7 104.13(14) . . . . ?
C1 B3 B4 B5 45.16(13) . . . . ?
B6 B3 B4 B5 -58.41(16) . . . . ?
B7 B3 B4 B5 -104.30(16) . . . . ?
B2 B3 B4 B5 -0.17(14) . . . . ?
B3 C1 B5 B9 -32.0(2) . . . . ?
B2 C1 B5 B9 28.04(16) . . . . ?
B4 C1 B5 B9 -91.89(17) . . . . ?
B3 C1 B5 B8 32.7(2) . . . . ?
B2 C1 B5 B8 92.75(16) . . . . ?
B4 C1 B5 B8 -27.18(16) . . . . ?
B3 C1 B5 B2 -60.08(15) . . . . ?
B4 C1 B5 B2 -119.93(16) . . . . ?
B3 C1 B5 B4 59.85(16) . . . . ?
B2 C1 B5 B4 119.93(16) . . . . ?
B6 B2 B5 C1 103.16(16) . . . . ?
B9 B2 B5 C1 149.09(17) . . . . ?
B3 B2 B5 C1 44.87(13) . . . . ?
C1 B2 B5 B9 -149.09(17) . . . . ?
B6 B2 B5 B9 -45.93(13) . . . . ?
B3 B2 B5 B9 -104.23(14) . . . . ?
C1 B2 B5 B8 -103.34(17) . . . . ?
B6 B2 B5 B8 -0.18(17) . . . . ?
B9 B2 B5 B8 45.75(14) . . . . ?
B3 B2 B5 B8 -58.48(16) . . . . ?
C1 B2 B5 B4 -45.03(14) . . . . ?
B6 B2 B5 B4 58.13(15) . . . . ?
B9 B2 B5 B4 104.06(15) . . . . ?
B3 B2 B5 B4 -0.17(14) . . . . ?
B8 B4 B5 C1 -149.53(18) . . . . ?
B7 B4 B5 C1 -103.96(18) . . . . ?
B3 B4 B5 C1 -45.20(13) . . . . ?
C1 B4 B5 B9 104.63(17) . . . . ?
B8 B4 B5 B9 -44.90(15) . . . . ?
B7 B4 B5 B9 0.67(19) . . . . ?
B3 B4 B5 B9 59.42(16) . . . . ?
C1 B4 B5 B8 149.53(18) . . . . ?
B7 B4 B5 B8 45.57(14) . . . . ?
B3 B4 B5 B8 104.32(15) . . . . ?
C1 B4 B5 B2 45.37(14) . . . . ?
B8 B4 B5 B2 -104.15(15) . . . . ?
B7 B4 B5 B2 -58.59(17) . . . . ?
B3 B4 B5 B2 0.17(15) . . . . ?
C1 B2 B6 O1 -135.49(18) . . . . ?
B9 B2 B6 O1 122.23(18) . . . . ?
B5 B2 B6 O1 167.61(16) . . . . ?
B3 B2 B6 O1 -109.03(19) . . . . ?
C1 B2 B6 B10 79.2(2) . . . . ?
B9 B2 B6 B10 -23.12(15) . . . . ?
B5 B2 B6 B10 22.26(19) . . . . ?
B3 B2 B6 B10 105.63(18) . . . . ?
C1 B2 B6 B3 -26.46(16) . . . . ?
B9 B2 B6 B3 -128.75(16) . . . . ?
B5 B2 B6 B3 -83.37(15) . . . . ?
C1 B2 B6 B7 18.1(2) . . . . ?
B9 B2 B6 B7 -84.17(16) . . . . ?
B5 B2 B6 B7 -38.79(18) . . . . ?
B3 B2 B6 B7 44.57(15) . . . . ?
C1 B2 B6 B9 102.29(18) . . . . ?
B5 B2 B6 B9 45.38(14) . . . . ?
B3 B2 B6 B9 128.75(16) . . . . ?
C1 B3 B6 O1 133.94(17) . . . . ?
B7 B3 B6 O1 -124.10(18) . . . . ?
B4 B3 B6 O1 -169.50(15) . . . . ?
B2 B3 B6 O1 107.40(18) . . . . ?
C1 B3 B6 B10 -78.9(2) . . . . ?
B7 B3 B6 B10 23.04(16) . . . . ?
B4 B3 B6 B10 -22.4(2) . . . . ?
B2 B3 B6 B10 -105.46(18) . . . . ?
C1 B3 B6 B2 26.54(15) . . . . ?
B7 B3 B6 B2 128.50(16) . . . . ?
B4 B3 B6 B2 83.10(15) . . . . ?
C1 B3 B6 B7 -101.96(18) . . . . ?
B4 B3 B6 B7 -45.40(14) . . . . ?
B2 B3 B6 B7 -128.50(16) . . . . ?
C1 B3 B6 B9 -17.8(2) . . . . ?
B7 B3 B6 B9 84.14(16) . . . . ?
B4 B3 B6 B9 38.74(17) . . . . ?
B2 B3 B6 B9 -44.37(14) . . . . ?
C1 B4 B7 B10 -78.2(2) . . . . ?
B8 B4 B7 B10 23.02(15) . . . . ?
B3 B4 B7 B10 -104.17(17) . . . . ?
B5 B4 B7 B10 -21.7(2) . . . . ?
C1 B4 B7 B3 25.92(16) . . . . ?
B8 B4 B7 B3 127.19(15) . . . . ?
B5 B4 B7 B3 82.47(15) . . . . ?
C1 B4 B7 B6 -19.4(2) . . . . ?
B8 B4 B7 B6 81.91(15) . . . . ?
B3 B4 B7 B6 -45.28(14) . . . . ?
B5 B4 B7 B6 37.2(2) . . . . ?
C1 B4 B7 B8 -101.26(18) . . . . ?
B3 B4 B7 B8 -127.19(15) . . . . ?
B5 B4 B7 B8 -44.72(14) . . . . ?
C1 B3 B7 B10 77.2(2) . . . . ?
B6 B3 B7 B10 -22.49(16) . . . . ?
B4 B3 B7 B10 103.28(19) . . . . ?
B2 B3 B7 B10 20.8(2) . . . . ?
C1 B3 B7 B4 -26.07(15) . . . . ?
B6 B3 B7 B4 -125.77(16) . . . . ?
B2 B3 B7 B4 -82.51(15) . . . . ?
C1 B3 B7 B6 99.70(17) . . . . ?
B4 B3 B7 B6 125.77(16) . . . . ?
B2 B3 B7 B6 43.26(14) . . . . ?
C1 B3 B7 B8 18.36(19) . . . . ?
B6 B3 B7 B8 -81.34(15) . . . . ?
B4 B3 B7 B8 44.43(14) . . . . ?
B2 B3 B7 B8 -38.08(17) . . . . ?
O1 B6 B7 B10 -102.4(2) . . . . ?
B2 B6 B7 B10 109.52(17) . . . . ?
B3 B6 B7 B10 155.09(17) . . . . ?
B9 B6 B7 B10 49.69(14) . . . . ?
O1 B6 B7 B4 148.7(2) . . . . ?
B10 B6 B7 B4 -108.87(18) . . . . ?
B2 B6 B7 B4 0.6(2) . . . . ?
B3 B6 B7 B4 46.22(15) . . . . ?
B9 B6 B7 B4 -59.18(17) . . . . ?
O1 B6 B7 B3 102.5(2) . . . . ?
B10 B6 B7 B3 -155.09(17) . . . . ?
B2 B6 B7 B3 -45.57(15) . . . . ?
B9 B6 B7 B3 -105.40(15) . . . . ?
O1 B6 B7 B8 -152.9(2) . . . . ?
B10 B6 B7 B8 -50.48(14) . . . . ?
B2 B6 B7 B8 59.03(17) . . . . ?
B3 B6 B7 B8 104.60(15) . . . . ?
B9 B6 B7 B8 -0.79(14) . . . . ?
C1 B4 B8 B10 78.0(2) . . . . ?
B7 B4 B8 B10 -23.33(16) . . . . ?
B3 B4 B8 B10 21.3(2) . . . . ?
B5 B4 B8 B10 103.80(18) . . . . ?
C1 B4 B8 B5 -25.85(16) . . . . ?
B7 B4 B8 B5 -127.13(16) . . . . ?
B3 B4 B8 B5 -82.46(15) . . . . ?
C1 B4 B8 B7 101.28(19) . . . . ?
B3 B4 B8 B7 44.66(13) . . . . ?
B5 B4 B8 B7 127.13(16) . . . . ?
C1 B4 B8 B9 18.1(2) . . . . ?
B7 B4 B8 B9 -83.17(15) . . . . ?
B3 B4 B8 B9 -38.51(18) . . . . ?
B5 B4 B8 B9 43.96(14) . . . . ?
C1 B5 B8 B10 -78.6(2) . . . . ?
B9 B5 B8 B10 23.57(16) . . . . ?
B2 B5 B8 B10 -21.6(2) . . . . ?
B4 B5 B8 B10 -104.41(19) . . . . ?
C1 B5 B8 B4 25.78(15) . . . . ?
B9 B5 B8 B4 127.98(16) . . . . ?
B2 B5 B8 B4 82.86(16) . . . . ?
C1 B5 B8 B7 -18.97(19) . . . . ?
B9 B5 B8 B7 83.23(15) . . . . ?
B2 B5 B8 B7 38.11(18) . . . . ?
B4 B5 B8 B7 -44.75(15) . . . . ?
C1 B5 B8 B9 -102.20(17) . . . . ?
B2 B5 B8 B9 -45.12(14) . . . . ?
B4 B5 B8 B9 -127.98(16) . . . . ?
B4 B7 B8 B10 154.29(17) . . . . ?
B3 B7 B8 B10 108.96(16) . . . . ?
B6 B7 B8 B10 50.74(13) . . . . ?
B10 B7 B8 B4 -154.29(17) . . . . ?
B3 B7 B8 B4 -45.33(14) . . . . ?
B6 B7 B8 B4 -103.55(14) . . . . ?
B10 B7 B8 B5 -108.54(16) . . . . ?
B4 B7 B8 B5 45.75(14) . . . . ?
B3 B7 B8 B5 0.43(18) . . . . ?
B6 B7 B8 B5 -57.80(16) . . . . ?
B10 B7 B8 B9 -49.96(13) . . . . ?
B4 B7 B8 B9 104.33(15) . . . . ?
B3 B7 B8 B9 59.00(16) . . . . ?
B6 B7 B8 B9 0.78(14) . . . . ?
C1 B5 B9 B10 77.1(2) . . . . ?
B8 B5 B9 B10 -23.31(16) . . . . ?
B2 B5 B9 B10 103.56(18) . . . . ?
B4 B5 B9 B10 20.5(2) . . . . ?
C1 B5 B9 B2 -26.48(15) . . . . ?
B8 B5 B9 B2 -126.88(15) . . . . ?
B4 B5 B9 B2 -83.11(16) . . . . ?
C1 B5 B9 B6 18.50(19) . . . . ?
B8 B5 B9 B6 -81.89(15) . . . . ?
B2 B5 B9 B6 44.98(13) . . . . ?
B4 B5 B9 B6 -38.13(18) . . . . ?
C1 B5 B9 B8 100.39(18) . . . . ?
B2 B5 B9 B8 126.88(15) . . . . ?
B4 B5 B9 B8 43.77(15) . . . . ?
C1 B2 B9 B10 -77.0(2) . . . . ?
B6 B2 B9 B10 22.48(15) . . . . ?
B5 B2 B9 B10 -103.49(18) . . . . ?
B3 B2 B9 B10 -20.7(2) . . . . ?
C1 B2 B9 B5 26.49(15) . . . . ?
B6 B2 B9 B5 125.98(15) . . . . ?
B3 B2 B9 B5 82.84(15) . . . . ?
C1 B2 B9 B6 -99.49(17) . . . . ?
B5 B2 B9 B6 -125.98(15) . . . . ?
B3 B2 B9 B6 -43.14(14) . . . . ?
C1 B2 B9 B8 -18.4(2) . . . . ?
B6 B2 B9 B8 81.13(15) . . . . ?
B5 B2 B9 B8 -44.84(14) . . . . ?
B3 B2 B9 B8 38.00(18) . . . . ?
O1 B6 B9 B10 103.3(2) . . . . ?
B2 B6 B9 B10 -154.98(17) . . . . ?
B3 B6 B9 B10 -109.58(16) . . . . ?
B7 B6 B9 B10 -49.70(13) . . . . ?
O1 B6 B9 B5 -147.47(19) . . . . ?
B10 B6 B9 B5 109.27(16) . . . . ?
B2 B6 B9 B5 -45.71(14) . . . . ?
B3 B6 B9 B5 -0.32(18) . . . . ?
B7 B6 B9 B5 59.57(15) . . . . ?
O1 B6 B9 B2 -101.8(2) . . . . ?
B10 B6 B9 B2 154.98(17) . . . . ?
B3 B6 B9 B2 45.40(14) . . . . ?
B7 B6 B9 B2 105.29(14) . . . . ?
O1 B6 B9 B8 153.75(19) . . . . ?
B10 B6 B9 B8 50.49(14) . . . . ?
B2 B6 B9 B8 -104.49(15) . . . . ?
B3 B6 B9 B8 -59.10(16) . . . . ?
B7 B6 B9 B8 0.79(14) . . . . ?
B4 B8 B9 B10 108.82(18) . . . . ?
B5 B8 B9 B10 153.96(18) . . . . ?
B7 B8 B9 B10 49.90(14) . . . . ?
B10 B8 B9 B5 -153.96(18) . . . . ?
B4 B8 B9 B5 -45.14(15) . . . . ?
B7 B8 B9 B5 -104.06(16) . . . . ?
B10 B8 B9 B2 -108.73(17) . . . . ?
B4 B8 B9 B2 0.09(18) . . . . ?
B5 B8 B9 B2 45.23(14) . . . . ?
B7 B8 B9 B2 -58.83(16) . . . . ?
B10 B8 B9 B6 -50.68(13) . . . . ?
B4 B8 B9 B6 58.14(16) . . . . ?
B5 B8 B9 B6 103.28(15) . . . . ?
B7 B8 B9 B6 -0.78(14) . . . . ?
O1 B6 B10 B8 -178.92(16) . . . . ?
B2 B6 B10 B8 -34.4(2) . . . . ?
B3 B6 B10 B8 34.4(2) . . . . ?
B7 B6 B10 B8 58.00(14) . . . . ?
B9 B6 B10 B8 -58.11(15) . . . . ?
O1 B6 B10 B7 123.08(19) . . . . ?
B2 B6 B10 B7 -92.42(17) . . . . ?
B3 B6 B10 B7 -23.63(16) . . . . ?
B9 B6 B10 B7 -116.11(16) . . . . ?
O1 B6 B10 B9 -120.81(19) . . . . ?
B2 B6 B10 B9 23.69(16) . . . . ?
B3 B6 B10 B9 92.48(17) . . . . ?
B7 B6 B10 B9 116.11(16) . . . . ?
B4 B8 B10 B6 -33.4(2) . . . . ?
B5 B8 B10 B6 33.5(2) . . . . ?
B7 B8 B10 B6 -57.32(14) . . . . ?
B9 B8 B10 B6 57.55(14) . . . . ?
B4 B8 B10 B7 23.90(16) . . . . ?
B5 B8 B10 B7 90.84(18) . . . . ?
B9 B8 B10 B7 114.87(16) . . . . ?
B4 B8 B10 B9 -90.98(18) . . . . ?
B5 B8 B10 B9 -24.03(16) . . . . ?
B7 B8 B10 B9 -114.87(16) . . . . ?
B4 B7 B10 B6 89.26(17) . . . . ?
B3 B7 B10 B6 23.03(16) . . . . ?
B8 B7 B10 B6 112.94(15) . . . . ?
B4 B7 B10 B8 -23.68(16) . . . . ?
B3 B7 B10 B8 -89.90(18) . . . . ?
B6 B7 B10 B8 -112.94(15) . . . . ?
B4 B7 B10 B9 33.5(2) . . . . ?
B3 B7 B10 B9 -32.7(2) . . . . ?
B6 B7 B10 B9 -55.76(15) . . . . ?
B8 B7 B10 B9 57.18(15) . . . . ?
B5 B9 B10 B6 -88.68(17) . . . . ?
B2 B9 B10 B6 -23.04(15) . . . . ?
B8 B9 B10 B6 -112.79(16) . . . . ?
B5 B9 B10 B8 24.11(16) . . . . ?
B2 B9 B10 B8 89.76(17) . . . . ?
B6 B9 B10 B8 112.79(16) . . . . ?
B5 B9 B10 B7 -33.1(2) . . . . ?
B2 B9 B10 B7 32.6(2) . . . . ?
B6 B9 B10 B7 55.63(15) . . . . ?
B8 B9 B10 B7 -57.16(15) . . . . ?
B10 B6 O1 C5 -37.7(2) . . . . ?
B2 B6 O1 C5 178.82(16) . . . . ?
B3 B6 O1 C5 107.71(19) . . . . ?
B7 B6 O1 C5 33.9(3) . . . . ?
B9 B6 O1 C5 -108.8(2) . . . . ?
B10 B6 O1 C2 -178.40(16) . . . . ?
B2 B6 O1 C2 38.1(2) . . . . ?
B3 B6 O1 C2 -33.0(2) . . . . ?
B7 B6 O1 C2 -106.8(2) . . . . ?
B9 B6 O1 C2 110.5(2) . . . . ?
C5 O1 C2 C3 58.96(18) . . . . ?
B6 O1 C2 C3 -157.41(16) . . . . ?
C4 O2 C3 C2 60.9(2) . . . . ?
O1 C2 C3 O2 -60.0(2) . . . . ?
C3 O2 C4 C5 -60.4(2) . . . . ?
C2 O1 C5 C4 -58.81(19) . . . . ?
B6 O1 C5 C4 156.63(15) . . . . ?
O2 C4 C5 O1 59.1(2) . . . . ?
